data_7131472
loop_
_publ_author_name
'Mattila, Milla'
'Rissanen, Kari'
'Ward, Jas S.'

_publ_section_title
;
 Chiral carbonyl hypoiodites.
;
_journal_issue 31
_journal_name_full 'Chemical communications (Cambridge, England)'
_journal_page_first 4648
_journal_page_last 4651
_journal_paper_doi 10.1039/d3cc00259d
_journal_volume 59
_journal_year 2023
_chemical_absolute_configuration ad
_chemical_formula_moiety 'C20 H22 I N3 O4'
_chemical_formula_sum 'C20 H22 I N3 O4'
_chemical_formula_weight 495.30
_space_group_crystal_system monoclinic
_space_group_IT_number 4
_space_group_name_Hall 'P 2yb'
_space_group_name_H-M_alt 'P 1 21 1'
_atom_sites_solution_hydrogens geom
_atom_sites_solution_primary dual
_audit_creation_date 2023-02-28
_audit_creation_method
;
Olex2 1.2
(compiled 2018.05.29 svn.r3508 for OlexSys, GUI svn.r5506)
;
_audit_update_record
;
2023-03-01 deposited with the CCDC.	2023-03-24 downloaded from the CCDC.
;
_cell_angle_alpha 90
_cell_angle_beta 106.167(4)
_cell_angle_gamma 90
_cell_formula_units_Z 4
_cell_length_a 11.0497(6)
_cell_length_b 10.5607(8)
_cell_length_c 18.3987(13)
_cell_measurement_reflns_used 5091
_cell_measurement_temperature 170
_cell_measurement_theta_max 28.700
_cell_measurement_theta_min 0.407
_cell_volume 2062.1(2)
_computing_cell_refinement 'DENZO/SCALEPACK (Otwinowski & Minor, 1997)'
_computing_data_collection 'COLLECT (Nonius, 2001).'
_computing_data_reduction 'DENZO/SCALEPACK (Otwinowski & Minor, 1997)'
_computing_molecular_graphics 'Olex2 (Dolomanov et al., 2009)'
_computing_publication_material 'Olex2 (Dolomanov et al., 2009)'
_computing_structure_refinement 'ShelXL (Sheldrick, 2015)'
_computing_structure_solution 'ShelXT (Sheldrick, 2015)'
_diffrn_ambient_temperature 170
_diffrn_measured_fraction_theta_full 0.992
_diffrn_measured_fraction_theta_max 0.998
_diffrn_measurement_device_type 'Bruker APEX-II CCD'
_diffrn_measurement_method '\w scans'
_diffrn_radiation_monochromator graphite
_diffrn_radiation_type MoK\a
_diffrn_radiation_wavelength 0.71073
_diffrn_reflns_av_R_equivalents 0.0639
_diffrn_reflns_av_unetI/netI 0.1077
_diffrn_reflns_Laue_measured_fraction_full 0.992
_diffrn_reflns_Laue_measured_fraction_max 0.998
_diffrn_reflns_limit_h_max 13
_diffrn_reflns_limit_h_min -13
_diffrn_reflns_limit_k_max 12
_diffrn_reflns_limit_k_min -9
_diffrn_reflns_limit_l_max 21
_diffrn_reflns_limit_l_min -22
_diffrn_reflns_number 13537
_diffrn_reflns_point_group_measured_fraction_full 0.845
_diffrn_reflns_point_group_measured_fraction_max 0.849
_diffrn_reflns_theta_full 25.242
_diffrn_reflns_theta_max 25.188
_diffrn_reflns_theta_min 1.919
_exptl_absorpt_coefficient_mu 1.583
_exptl_absorpt_correction_T_max 0.7458
_exptl_absorpt_correction_T_min 0.5342
_exptl_absorpt_correction_type multi-scan
_exptl_absorpt_process_details
'SADABS-2012/1 (Bruker,2012) was used for absorption correction. wR2(int) was 0.0966 before and 0.0795 after correction. The Ratio of minimum to maximum transmission is 0.7163. The \l/2 correction factor is 0.0015.'
_exptl_crystal_colour colourless
_exptl_crystal_colour_primary colourless
_exptl_crystal_density_diffrn 1.595
_exptl_crystal_description plate
_exptl_crystal_F_000 992
_exptl_crystal_recrystallization_method 'Re-crystallisation from solvent: dichloromethane/tert-butylmethylether'
_exptl_crystal_size_max 0.2
_exptl_crystal_size_mid 0.2
_exptl_crystal_size_min 0.02
_refine_diff_density_max 0.676
_refine_diff_density_min -0.645
_refine_diff_density_rms 0.109
_refine_ls_abs_structure_details
;
 Flack x determined using 1272 quotients [(I+)-(I-)]/[(I+)+(I-)]
 (Parsons, Flack and Wagner, Acta Cryst. B69 (2013) 249-259).
;
_refine_ls_abs_structure_Flack 0.05(3)
_refine_ls_extinction_method none
_refine_ls_goodness_of_fit_ref 1.037
_refine_ls_hydrogen_treatment constr
_refine_ls_matrix_type full
_refine_ls_number_parameters 602
_refine_ls_number_reflns 6319
_refine_ls_number_restraints 337
_refine_ls_restrained_S_all 1.011
_refine_ls_R_factor_all 0.1061
_refine_ls_R_factor_gt 0.0544
_refine_ls_shift/su_max 0.001
_refine_ls_shift/su_mean 0.000
_refine_ls_structure_factor_coef Fsqd
_refine_ls_weighting_details 'w=1/[\s^2^(Fo^2^)+2.2681P] where P=(Fo^2^+2Fc^2^)/3'
_refine_ls_weighting_scheme calc
_refine_ls_wR_factor_gt 0.0874
_refine_ls_wR_factor_ref 0.1025
_reflns_Friedel_coverage 0.607
_reflns_Friedel_fraction_full 0.678
_reflns_Friedel_fraction_max 0.682
_reflns_number_gt 4185
_reflns_number_total 6319
_reflns_threshold_expression 'I > 2\s(I)'
_cod_data_source_file d3cc00259d2.cif
_cod_data_source_block 3a
_cod_depositor_comments 'Adding full bibliography for 7131472--7131475.cif.'
_cod_database_code 7131472
_shelxl_version_number 2014/6
_shelx_space_group_comment
;
The symmetry employed for this shelxl refinement is uniquely defined
by the following loop, which should always be used as a source of
symmetry information in preference to the above space-group names.
They are only intended as comments.
;
_shelx_estimated_absorpt_t_max 0.969
_shelx_estimated_absorpt_t_min 0.742
_olex2_refinement_description
;
1. Fixed Uiso
 At 1.2 times of:
  All C(H) groups, All C(H,H) groups
 At 1.5 times of:
  All C(H,H,H) groups
2. Uiso/Uaniso restraints and constraints
C76 \\sim C77 \\sim C78 \\sim C78A: within 1.7A with sigma of 0.02 and sigma
for terminal atoms of 0.04
O74 \\sim O74A \\sim O75 \\sim O75A \\sim N65 \\sim N65A \\sim C66 \\sim C66A
\\sim C67 \\sim C67A \\sim C68 \\sim C68A \\sim C69 \\sim C69A \\sim C70 \\sim
C70A \\sim C71 \\sim C71A \\sim C72 \\sim C72A \\sim C73 \\sim C73A: within
1.7A with sigma of 0.02 and sigma for terminal atoms of 0.04
Uanis(C73A) = Uanis(C66A)
Uanis(C66) = Uanis(C73)
3. Others
 Sof(O74A)=Sof(O75A)=Sof(N65A)=Sof(C66A)=Sof(C67A)=Sof(C72A)=Sof(C73A)=
 Sof(H64A)=Sof(C68A)=Sof(H68A)=Sof(C69A)=Sof(H69A)=Sof(C70A)=Sof(H70A)=
 Sof(C71A)=Sof(H71A)=Sof(H76)=Sof(C78A)=Sof(H78D)=Sof(H78E)=Sof(H78F)=1-FVAR(1)
 Sof(O74)=Sof(O75)=Sof(N65)=Sof(H64)=Sof(C66)=Sof(C67)=Sof(C68)=Sof(H68)=
 Sof(C69)=Sof(H69)=Sof(C70)=Sof(H70)=Sof(C71)=Sof(H71)=Sof(C72)=Sof(C73)=
 Sof(H76A)=Sof(C78)=Sof(H78A)=Sof(H78B)=Sof(H78C)=FVAR(1)
4.a Ternary CH refined with riding coordinates:
 C14(H14), C26(H26), C64(H64), C64(H64A), C76(H76), C76(H76A)
4.b Aromatic/amide H refined with riding coordinates:
 C2(H2), C3(H3), C5(H5), C6(H6), C18(H18), C19(H19), C20(H20), C21(H21),
 C52(H52), C53(H53), C55(H55), C56(H56), C68(H68), C68A(H68A), C69(H69),
 C69A(H69A), C70(H70), C70A(H70A), C71(H71), C71A(H71A)
4.c Fitted pentagon refined as free rotating group:
 N65A(C66A,C67A,C72A,C73A)
4.d Idealised Me refined as rotating group:
 C8(H8A,H8B,H8C), C9(H9A,H9B,H9C), C27(H27A,H27B,H27C), C28(H28A,H28B,H28C),
 C58(H58A,H58B,H58C), C59(H59A,H59B,H59C), C77(H77A,H77B,H77C), C78(H78A,H78B,
 H78C), C78A(H78D,H78E,H78F)
;
_olex2_submission_special_instructions 'No special instructions were received'

loop_
_space_group_symop_operation_xyz
'x, y, z'
'-x, y+1/2, -z'

loop_
_atom_site_label
_atom_site_type_symbol
_atom_site_fract_x
_atom_site_fract_y
_atom_site_fract_z
_atom_site_U_iso_or_equiv
_atom_site_adp_type
_atom_site_occupancy
_atom_site_site_symmetry_order
_atom_site_calc_flag
_atom_site_refinement_flags_posn
_atom_site_refinement_flags_adp
_atom_site_refinement_flags_occupancy
_atom_site_disorder_assembly
_atom_site_disorder_group
I1 I 0.09254(10) 0.67049(7) 0.38620(6) 0.0435(4) Uani 1 1 d . . . . .
O11 O 0.1696(10) 0.7060(12) 0.2892(6) 0.048(4) Uani 1 1 d . . . . .
O13 O 0.2630(13) 0.5143(15) 0.3022(8) 0.063(4) Uani 1 1 d . . . . .
O24 O 0.4168(8) 0.8056(9) 0.2526(5) 0.049(3) Uani 1 1 d . . . . .
O25 O 0.0413(8) 0.7702(12) 0.0705(5) 0.054(3) Uani 1 1 d . . . . .
N1 N -0.0101(13) 0.6427(18) 0.4754(7) 0.043(5) Uani 1 1 d . . . . .
N7 N -0.2289(12) 0.6091(17) 0.6244(8) 0.044(4) Uani 1 1 d . . . . .
N15 N 0.2326(11) 0.7516(13) 0.1613(6) 0.035(3) Uani 1 1 d . . . . .
C2 C 0.0120(15) 0.7179(16) 0.5363(9) 0.036(5) Uani 1 1 d . . . . .
H2 H 0.0786 0.7778 0.5448 0.044 Uiso 1 1 calc R . . . .
C3 C -0.0584(14) 0.7107(19) 0.5862(9) 0.044(6) Uani 1 1 d . . . . .
H3 H -0.0440 0.7689 0.6271 0.052 Uiso 1 1 calc R . . . .
C4 C -0.1534(15) 0.6164(18) 0.5775(9) 0.034(5) Uani 1 1 d . . . . .
C5 C -0.1728(18) 0.540(2) 0.5143(10) 0.046(5) Uani 1 1 d . . . . .
H5 H -0.2354 0.4757 0.5054 0.055 Uiso 1 1 calc R . . . .
C6 C -0.1030(15) 0.5563(19) 0.4646(10) 0.040(5) Uani 1 1 d . . . . .
H6 H -0.1204 0.5047 0.4206 0.048 Uiso 1 1 calc R . . . .
C8 C -0.2148(14) 0.693(2) 0.6884(8) 0.050(6) Uani 1 1 d . . . . .
H8A H -0.2928 0.6930 0.7040 0.074 Uiso 1 1 calc GR . . . .
H8B H -0.1974 0.7791 0.6741 0.074 Uiso 1 1 calc GR . . . .
H8C H -0.1449 0.6638 0.7306 0.074 Uiso 1 1 calc GR . . . .
C9 C -0.3123(15) 0.5022(18) 0.6209(10) 0.052(6) Uani 1 1 d . . . . .
H9A H -0.3532 0.4811 0.5678 0.078 Uiso 1 1 calc GR . . . .
H9B H -0.3766 0.5239 0.6463 0.078 Uiso 1 1 calc GR . . . .
H9C H -0.2636 0.4292 0.6461 0.078 Uiso 1 1 calc GR . . . .
C12 C 0.2232(15) 0.609(2) 0.2685(10) 0.049(5) Uani 1 1 d . . . . .
C14 C 0.2173(12) 0.6199(14) 0.1821(7) 0.041(4) Uani 1 1 d . . . . .
H14 H 0.1282 0.5985 0.1546 0.049 Uiso 1 1 calc R . . . .
C16 C 0.3285(15) 0.8338(17) 0.1997(10) 0.042(5) Uani 1 1 d . . . . .
C17 C 0.2976(15) 0.9611(15) 0.1635(9) 0.037(4) Uani 1 1 d . . . . .
C18 C 0.3651(12) 1.0726(14) 0.1737(8) 0.040(3) Uani 1 1 d . . . . .
H18 H 0.4447 1.0799 0.2103 0.048 Uiso 1 1 calc R . . . .
C19 C 0.3127(15) 1.170(2) 0.1293(9) 0.052(4) Uani 1 1 d . . . . .
H19 H 0.3576 1.2481 0.1356 0.062 Uiso 1 1 calc R . . . .
C20 C 0.1977(15) 1.1650(19) 0.0752(9) 0.053(4) Uani 1 1 d . . . . .
H20 H 0.1655 1.2376 0.0457 0.064 Uiso 1 1 calc R . . . .
C21 C 0.1296(13) 1.0535(17) 0.0642(8) 0.051(4) Uani 1 1 d . . . . .
H21 H 0.0497 1.0474 0.0277 0.061 Uiso 1 1 calc R . . . .
C22 C 0.1828(17) 0.951(2) 0.1084(9) 0.042(4) Uani 1 1 d . . . . .
C23 C 0.1382(15) 0.820(2) 0.1074(8) 0.048(5) Uani 1 1 d . . . . .
C26 C 0.2966(15) 0.5216(18) 0.1542(10) 0.050(5) Uani 1 1 d . . . . .
H26 H 0.2733 0.4359 0.1692 0.060 Uiso 1 1 calc R . . . .
C27 C 0.4420(12) 0.5383(15) 0.1888(10) 0.057(5) Uani 1 1 d . . . . .
H27A H 0.4675 0.6218 0.1749 0.086 Uiso 1 1 calc GR . . . .
H27B H 0.4865 0.4723 0.1690 0.086 Uiso 1 1 calc GR . . . .
H27C H 0.4630 0.5315 0.2440 0.086 Uiso 1 1 calc GR . . . .
C28 C 0.2664(15) 0.5244(17) 0.0691(8) 0.067(5) Uani 1 1 d . . . . .
H28A H 0.1793 0.4966 0.0470 0.101 Uiso 1 1 calc GR . . . .
H28B H 0.3238 0.4675 0.0527 0.101 Uiso 1 1 calc GR . . . .
H28C H 0.2765 0.6108 0.0524 0.101 Uiso 1 1 calc GR . . . .
I2 I 0.40381(10) 0.75817(8) 0.61964(6) 0.0479(5) Uani 1 1 d . . . . .
O61 O 0.3095(11) 0.7151(15) 0.7098(7) 0.062(5) Uani 1 1 d . . . . .
O63 O 0.2044(13) 0.8929(17) 0.6871(9) 0.073(5) Uani 1 1 d . . . . .
O74 O 0.417(5) 0.693(3) 0.888(3) 0.065(10) Uani 0.63(2) 1 d . U P A 1
O74A O 0.419(7) 0.739(5) 0.885(5) 0.045(10) Uani 0.37(2) 1 d . U P A 2
O75 O 0.038(4) 0.523(4) 0.761(2) 0.067(10) Uani 0.63(2) 1 d . U P A 1
O75A O 0.063(8) 0.503(8) 0.783(4) 0.066(13) Uani 0.37(2) 1 d . U P A 2
N51 N 0.5048(12) 0.7852(16) 0.5327(8) 0.040(4) Uani 1 1 d . . . . .
N57 N 0.7191(13) 0.8200(17) 0.3804(8) 0.048(5) Uani 1 1 d . . . . .
N65 N 0.219(5) 0.638(4) 0.820(3) 0.045(6) Uani 0.63(2) 1 d . U P A 1
N65A N 0.221(7) 0.649(6) 0.825(5) 0.046(7) Uani 0.37(2) 1 d . U P A 2
C66A C 0.347(7) 0.645(4) 0.872(4) 0.050(6) Uani 0.37(2) 1 d G U P A 2
C67A C 0.375(4) 0.517(5) 0.895(3) 0.047(7) Uani 0.37(2) 1 d G U P A 2
C72A C 0.266(5) 0.443(4) 0.862(3) 0.054(8) Uani 0.37(2) 1 d G U P A 2
C73A C 0.171(4) 0.525(7) 0.819(4) 0.050(6) Uani 0.37(2) 1 d G U P A 2
C52 C 0.5976(16) 0.8729(19) 0.5431(11) 0.049(6) Uani 1 1 d . . . . .
H52 H 0.6146 0.9251 0.5869 0.059 Uiso 1 1 calc R . . . .
C53 C 0.6679(15) 0.889(2) 0.4930(9) 0.041(5) Uani 1 1 d . . . . .
H53 H 0.7286 0.9555 0.5013 0.049 Uiso 1 1 calc R . . . .
C54 C 0.6516(17) 0.8095(19) 0.4294(11) 0.048(6) Uani 1 1 d . . . . .
C55 C 0.5488(15) 0.7215(18) 0.4187(9) 0.043(6) Uani 1 1 d . . . . .
H55 H 0.5274 0.6687 0.3752 0.051 Uiso 1 1 calc R . . . .
C56 C 0.4824(15) 0.714(2) 0.4701(10) 0.052(7) Uani 1 1 d . . . . .
H56 H 0.4159 0.6537 0.4614 0.063 Uiso 1 1 calc R . . . .
C58 C 0.8104(15) 0.920(2) 0.3857(10) 0.062(7) Uani 1 1 d . . . . .
H58A H 0.8864 0.9013 0.4266 0.093 Uiso 1 1 calc GR . . . .
H58B H 0.7744 1.0007 0.3964 0.093 Uiso 1 1 calc GR . . . .
H58C H 0.8322 0.9270 0.3377 0.093 Uiso 1 1 calc GR . . . .
C59 C 0.7048(15) 0.735(3) 0.3155(9) 0.069(8) Uani 1 1 d . . . . .
H59A H 0.6724 0.6527 0.3267 0.103 Uiso 1 1 calc GR . . . .
H59B H 0.7868 0.7225 0.3058 0.103 Uiso 1 1 calc GR . . . .
H59C H 0.6456 0.7718 0.2707 0.103 Uiso 1 1 calc GR . . . .
C62 C 0.2354(16) 0.7980(18) 0.7233(9) 0.042(5) Uani 1 1 d . . . . .
C64 C 0.1686(11) 0.7569(16) 0.7825(7) 0.046(3) Uani 1 1 d . . . . .
H64 H 0.0792 0.7390 0.7538 0.056 Uiso 0.63(2) 1 calc R . P A 1
H64A H 0.0796 0.7355 0.7545 0.056 Uiso 0.37(2) 1 calc R . P A 2
C66 C 0.341(4) 0.614(3) 0.867(3) 0.047(4) Uani 0.63(2) 1 d . U P A 1
C67 C 0.335(4) 0.473(4) 0.882(2) 0.045(6) Uani 0.63(2) 1 d . U P A 1
C68 C 0.433(3) 0.400(3) 0.9247(19) 0.058(7) Uani 0.63(2) 1 d . U P A 1
H68 H 0.5133 0.4363 0.9463 0.069 Uiso 0.63(2) 1 calc R . P A 1
C68A C 0.480(4) 0.458(5) 0.945(3) 0.045(8) Uani 0.37(2) 1 d . U P A 2
H68A H 0.5516 0.5071 0.9708 0.054 Uiso 0.37(2) 1 calc R . P A 2
C69 C 0.413(3) 0.279(4) 0.935(2) 0.060(7) Uani 0.63(2) 1 d . U P A 1
H69 H 0.4764 0.2290 0.9681 0.072 Uiso 0.63(2) 1 calc R . P A 1
C69A C 0.480(5) 0.332(5) 0.958(3) 0.054(8) Uani 0.37(2) 1 d . U P A 2
H69A H 0.5559 0.2921 0.9856 0.065 Uiso 0.37(2) 1 calc R . P A 2
C70 C 0.299(3) 0.225(4) 0.8980(19) 0.066(7) Uani 0.63(2) 1 d . U P A 1
H70 H 0.2872 0.1370 0.9046 0.079 Uiso 0.63(2) 1 calc R . P A 1
C70A C 0.362(5) 0.255(7) 0.930(4) 0.056(9) Uani 0.37(2) 1 d . U P A 2
H70A H 0.3595 0.1670 0.9411 0.067 Uiso 0.37(2) 1 calc R . P A 2
C71 C 0.204(3) 0.291(4) 0.8530(19) 0.060(8) Uani 0.63(2) 1 d . U P A 1
H71 H 0.1286 0.2503 0.8261 0.072 Uiso 0.63(2) 1 calc R . P A 1
C71A C 0.262(5) 0.318(6) 0.889(3) 0.065(7) Uani 0.37(2) 1 d . U P A 2
H71A H 0.1823 0.2766 0.8768 0.077 Uiso 0.37(2) 1 calc R . P A 2
C72 C 0.219(3) 0.423(4) 0.846(2) 0.052(6) Uani 0.63(2) 1 d . U P A 1
C73 C 0.147(4) 0.532(5) 0.806(3) 0.047(4) Uani 0.63(2) 1 d . U P A 1
C76 C 0.163(2) 0.8652(19) 0.8390(11) 0.059(6) Uani 1 1 d . U . . .
H76 H 0.2496 0.9032 0.8539 0.071 Uiso 0.37(2) 1 calc R . P A 1
H76A H 0.2462 0.8921 0.8735 0.071 Uiso 0.63(2) 1 calc R . P A 2
C77 C 0.079(2) 0.967(2) 0.8031(12) 0.097(7) Uani 1 1 d . U . . .
H77A H 0.1090 1.0041 0.7624 0.145 Uiso 1 1 calc GR . . . .
H77B H 0.0775 1.0321 0.8407 0.145 Uiso 1 1 calc GR . . . .
H77C H -0.0061 0.9331 0.7819 0.145 Uiso 1 1 calc GR . . . .
C78 C 0.142(3) 0.816(3) 0.9115(17) 0.065(9) Uani 0.63(2) 1 d . U P A 1
H78A H 0.2062 0.8502 0.9549 0.098 Uiso 0.63(2) 1 calc GR . P A 1
H78B H 0.1470 0.7231 0.9122 0.098 Uiso 0.63(2) 1 calc GR . P A 1
H78C H 0.0581 0.8418 0.9144 0.098 Uiso 0.63(2) 1 calc GR . P A 1
C78A C 0.059(6) 0.810(6) 0.881(3) 0.085(15) Uani 0.37(2) 1 d . U P A 2
H78D H 0.0918 0.8205 0.9359 0.128 Uiso 0.37(2) 1 calc GR . P A 2
H78E H 0.0431 0.7203 0.8688 0.128 Uiso 0.37(2) 1 calc GR . P A 2
H78F H -0.0202 0.8576 0.8629 0.128 Uiso 0.37(2) 1 calc GR . P A 2

loop_
_atom_site_aniso_label
_atom_site_aniso_U_11
_atom_site_aniso_U_22
_atom_site_aniso_U_33
_atom_site_aniso_U_23
_atom_site_aniso_U_13
_atom_site_aniso_U_12
I1 0.0485(8) 0.0402(9) 0.0448(8) 0.0023(7) 0.0180(7) 0.0030(7)
O11 0.073(7) 0.025(9) 0.055(7) 0.011(6) 0.035(6) 0.016(6)
O13 0.091(9) 0.043(9) 0.065(8) 0.027(7) 0.037(8) 0.026(8)
O24 0.049(5) 0.049(7) 0.041(6) 0.004(5) 0.000(5) 0.004(5)
O25 0.049(5) 0.053(8) 0.053(7) 0.004(7) 0.004(5) -0.002(6)
N1 0.054(9) 0.057(15) 0.024(7) -0.001(8) 0.020(7) 0.011(9)
N7 0.042(9) 0.056(12) 0.038(9) 0.002(8) 0.016(8) 0.007(8)
N15 0.049(7) 0.022(7) 0.037(7) 0.001(7) 0.017(6) -0.010(7)
C2 0.049(10) 0.018(11) 0.040(9) 0.009(8) 0.008(9) -0.007(8)
C3 0.041(10) 0.049(18) 0.044(10) -0.013(10) 0.018(9) 0.006(10)
C4 0.028(9) 0.043(14) 0.030(9) 0.006(9) 0.005(8) 0.003(9)
C5 0.055(12) 0.033(14) 0.050(12) 0.002(11) 0.017(11) -0.008(11)
C6 0.046(12) 0.031(14) 0.043(11) -0.001(10) 0.012(10) -0.008(10)
C8 0.046(9) 0.059(17) 0.041(10) -0.004(11) 0.007(8) -0.012(10)
C9 0.058(13) 0.026(13) 0.085(15) 0.002(11) 0.040(12) -0.009(10)
C12 0.045(10) 0.053(14) 0.050(11) 0.010(10) 0.015(8) 0.003(9)
C14 0.043(7) 0.037(9) 0.042(9) -0.002(7) 0.011(7) -0.002(6)
C16 0.054(11) 0.025(11) 0.056(11) 0.007(9) 0.032(10) 0.006(9)
C17 0.043(9) 0.029(11) 0.044(10) -0.003(8) 0.022(8) -0.006(8)
C18 0.037(7) 0.029(9) 0.059(10) -0.011(8) 0.022(7) -0.003(7)
C19 0.058(10) 0.039(11) 0.057(10) -0.016(11) 0.013(8) -0.019(10)
C20 0.073(11) 0.026(10) 0.069(11) 0.001(10) 0.033(10) 0.008(11)
C21 0.047(9) 0.060(14) 0.041(9) 0.008(9) 0.005(8) 0.011(9)
C22 0.061(11) 0.034(11) 0.028(9) -0.007(8) 0.010(8) 0.014(9)
C23 0.051(10) 0.065(15) 0.026(9) -0.008(9) 0.010(8) 0.012(10)
C26 0.053(10) 0.043(13) 0.057(11) 0.011(10) 0.020(9) 0.002(9)
C27 0.053(9) 0.038(11) 0.083(13) 0.008(10) 0.022(9) 0.011(8)
C28 0.094(12) 0.059(12) 0.055(10) -0.008(9) 0.031(9) 0.004(10)
I2 0.0511(8) 0.0471(11) 0.0483(8) 0.0056(7) 0.0186(7) 0.0077(7)
O61 0.067(7) 0.070(14) 0.059(7) 0.011(8) 0.035(6) 0.013(7)
O63 0.083(9) 0.071(12) 0.078(10) 0.033(9) 0.044(8) 0.026(8)
O74 0.068(14) 0.04(2) 0.073(14) 0.01(2) 0.003(12) 0.01(2)
O74A 0.051(15) 0.03(2) 0.058(17) 0.01(2) 0.020(13) 0.01(2)
O75 0.071(19) 0.039(17) 0.08(2) 0.010(15) 0.009(15) -0.013(14)
O75A 0.08(3) 0.05(2) 0.07(3) 0.02(2) 0.02(2) 0.01(2)
N51 0.042(8) 0.030(11) 0.045(8) 0.003(8) 0.010(7) -0.011(8)
N57 0.045(9) 0.052(13) 0.047(9) 0.007(9) 0.016(8) -0.009(8)
N65 0.058(10) 0.033(12) 0.051(12) 0.007(10) 0.028(9) 0.006(10)
N65A 0.058(12) 0.036(13) 0.053(13) 0.007(13) 0.029(11) 0.010(12)
C66A 0.061(10) 0.037(10) 0.058(10) 0.008(10) 0.025(9) 0.008(10)
C67A 0.062(13) 0.034(14) 0.049(12) 0.017(12) 0.023(12) 0.015(12)
C72A 0.068(16) 0.044(14) 0.056(13) 0.015(12) 0.025(14) 0.012(14)
C73A 0.061(10) 0.037(10) 0.058(10) 0.008(10) 0.025(9) 0.008(10)
C52 0.054(13) 0.036(16) 0.056(13) -0.004(11) 0.015(11) 0.001(11)
C53 0.033(10) 0.036(14) 0.050(12) -0.015(10) 0.004(9) -0.010(9)
C54 0.053(12) 0.040(15) 0.050(12) 0.014(11) 0.011(11) 0.001(11)
C55 0.057(11) 0.029(14) 0.038(10) 0.000(9) 0.005(9) -0.009(10)
C56 0.033(9) 0.08(2) 0.046(10) 0.001(12) 0.012(9) -0.004(10)
C58 0.059(13) 0.071(18) 0.061(13) 0.032(12) 0.025(12) 0.007(12)
C59 0.060(11) 0.11(2) 0.051(12) -0.004(14) 0.034(10) 0.007(13)
C62 0.054(10) 0.038(12) 0.046(10) 0.008(8) 0.031(9) 0.012(9)
C64 0.046(7) 0.038(9) 0.056(9) 0.005(9) 0.016(7) 0.008(8)
C66 0.055(9) 0.036(9) 0.057(9) 0.006(9) 0.028(8) 0.014(9)
C67 0.058(13) 0.035(13) 0.046(11) 0.012(11) 0.022(11) 0.013(11)
C68 0.076(14) 0.040(14) 0.056(13) 0.012(11) 0.018(12) 0.018(12)
C68A 0.064(17) 0.037(18) 0.043(16) 0.016(14) 0.028(14) 0.031(14)
C69 0.079(16) 0.044(14) 0.060(12) 0.017(11) 0.025(14) 0.019(13)
C69A 0.075(17) 0.037(16) 0.055(15) 0.008(14) 0.024(14) 0.026(14)
C70 0.080(16) 0.052(15) 0.069(15) 0.012(12) 0.026(13) 0.025(12)
C70A 0.071(19) 0.045(16) 0.057(15) 0.011(14) 0.029(16) 0.023(16)
C71 0.065(15) 0.066(16) 0.059(15) 0.006(14) 0.032(12) 0.015(13)
C71A 0.077(15) 0.057(14) 0.062(14) 0.014(13) 0.024(13) 0.014(13)
C72 0.058(12) 0.050(12) 0.056(12) 0.016(10) 0.029(10) 0.011(11)
C73 0.055(9) 0.036(9) 0.057(9) 0.006(9) 0.028(8) 0.014(9)
C76 0.090(14) 0.044(13) 0.051(11) 0.006(9) 0.031(11) 0.015(10)
C77 0.139(18) 0.085(18) 0.080(14) -0.005(13) 0.053(14) 0.010(15)
C78 0.10(2) 0.053(17) 0.049(18) -0.015(15) 0.029(16) 0.020(19)
C78A 0.13(3) 0.07(3) 0.07(3) 0.00(3) 0.05(3) 0.01(3)

loop_
_atom_type_symbol
_atom_type_description
_atom_type_scat_dispersion_real
_atom_type_scat_dispersion_imag
_atom_type_scat_source
C C 0.0033 0.0016 'International Tables Vol C Tables 4.2.6.8 and 6.1.1.4'
H H 0.0000 0.0000 'International Tables Vol C Tables 4.2.6.8 and 6.1.1.4'
I I -0.4742 1.8119 'International Tables Vol C Tables 4.2.6.8 and 6.1.1.4'
N N 0.0061 0.0033 'International Tables Vol C Tables 4.2.6.8 and 6.1.1.4'
O O 0.0106 0.0060 'International Tables Vol C Tables 4.2.6.8 and 6.1.1.4'

loop_
_geom_angle_atom_site_label_1
_geom_angle_atom_site_label_2
_geom_angle_atom_site_label_3
_geom_angle
_geom_angle_site_symmetry_1
_geom_angle_site_symmetry_3
_geom_angle_publ_flag
O11 I1 N1 172.6(5) . . ?
C12 O11 I1 114.5(10) . . ?
C2 N1 I1 121.2(12) . . ?
C2 N1 C6 118.8(12) . . ?
C6 N1 I1 119.8(11) . . ?
C4 N7 C8 122.5(16) . . ?
C4 N7 C9 120.8(16) . . ?
C9 N7 C8 115.9(13) . . ?
C16 N15 C14 125.7(14) . . ?
C16 N15 C23 109.9(14) . . ?
C23 N15 C14 123.5(14) . . ?
N1 C2 C3 121.7(16) . . ?
C2 C3 C4 120.4(16) . . ?
N7 C4 C3 122.2(16) . . ?
N7 C4 C5 121.5(17) . . ?
C5 C4 C3 116.1(14) . . ?
C6 C5 C4 120.5(18) . . ?
N1 C6 C5 122.5(17) . . ?
O11 C12 C14 110.3(15) . . ?
O13 C12 O11 130.0(16) . . ?
O13 C12 C14 119.2(18) . . ?
N15 C14 C12 110.8(12) . . ?
N15 C14 C26 115.9(11) . . ?
C26 C14 C12 114.9(13) . . ?
O24 C16 N15 125.6(17) . . ?
O24 C16 C17 127.8(17) . . ?
N15 C16 C17 106.6(15) . . ?
C18 C17 C16 131.2(17) . . ?
C18 C17 C22 120.9(17) . . ?
C22 C17 C16 107.8(15) . . ?
C19 C18 C17 116.6(15) . . ?
C18 C19 C20 124.2(18) . . ?
C19 C20 C21 119.7(18) . . ?
C20 C21 C22 117.1(16) . . ?
C17 C22 C23 108.4(16) . . ?
C21 C22 C17 121.5(19) . . ?
C21 C22 C23 130.1(18) . . ?
O25 C23 N15 121.8(19) . . ?
O25 C23 C22 131.1(19) . . ?
N15 C23 C22 107.1(15) . . ?
C14 C26 C27 113.9(14) . . ?
C28 C26 C14 110.6(14) . . ?
C28 C26 C27 109.0(13) . . ?
N51 I2 O61 175.2(6) . . ?
C62 O61 I2 117.6(11) . . ?
C52 N51 I2 120.1(12) . . ?
C56 N51 I2 122.6(12) . . ?
C56 N51 C52 117.2(14) . . ?
C54 N57 C58 122.0(17) . . ?
C54 N57 C59 123.2(17) . . ?
C58 N57 C59 114.8(14) . . ?
C66 N65 C64 128(4) . . ?
C73 N65 C64 120(4) . . ?
C73 N65 C66 112(3) . . ?
C73A N65A C66A 108.0 . . ?
C64 N65A C66A 123(6) . . ?
C64 N65A C73A 128(6) . . ?
O74A C66A N65A 124(6) . . ?
O74A C66A C67A 128(6) . . ?
N65A C66A C67A 108.00(7) . . ?
C72A C67A C66A 108.0 . . ?
C68A C67A C66A 134(5) . . ?
C68A C67A C72A 118(4) . . ?
C67A C72A C73A 108.0 . . ?
C71A C72A C67A 119(5) . . ?
C71A C72A C73A 132(5) . . ?
O75A C73A N65A 121(7) . . ?
O75A C73A C72A 131(7) . . ?
N65A C73A C72A 108.0 . . ?
N51 C52 C53 122.7(18) . . ?
C52 C53 C54 121.0(18) . . ?
N57 C54 C53 123.2(18) . . ?
N57 C54 C55 122.3(18) . . ?
C53 C54 C55 114.4(15) . . ?
C56 C55 C54 120.4(18) . . ?
N51 C56 C55 124.1(17) . . ?
O61 C62 C64 114.0(15) . . ?
O63 C62 O61 124.6(14) . . ?
O63 C62 C64 120.6(15) . . ?
N65 C64 C62 112(2) . . ?
N65 C64 C76 114(2) . . ?
N65A C64 C62 115(4) . . ?
N65A C64 C76 108(4) . . ?
C62 C64 C76 112.3(14) . . ?
O74 C66 N65 123(4) . . ?
O74 C66 C67 135(4) . . ?
N65 C66 C67 102(3) . . ?
C68 C67 C66 126(4) . . ?
C68 C67 C72 123(4) . . ?
C72 C67 C66 112(3) . . ?
C69 C68 C67 119(4) . . ?
C69A C68A C67A 121(5) . . ?
C68 C69 C70 120(4) . . ?
C68A C69A C70A 121(5) . . ?
C71 C70 C69 123(4) . . ?
C71A C70A C69A 115(6) . . ?
C70 C71 C72 119(4) . . ?
C70A C71A C72A 124(6) . . ?
C67 C72 C71 117(3) . . ?
C67 C72 C73 104(3) . . ?
C71 C72 C73 139(4) . . ?
O75 C73 N65 127(4) . . ?
O75 C73 C72 123(4) . . ?
N65 C73 C72 110(3) . . ?
C64 C76 C78A 102(2) . . ?
C77 C76 C64 112.2(17) . . ?
C77 C76 C78 114.7(18) . . ?
C77 C76 C78A 92(3) . . ?
C78 C76 C64 112.3(18) . . ?

loop_
_geom_bond_atom_site_label_1
_geom_bond_atom_site_label_2
_geom_bond_distance
_geom_bond_site_symmetry_2
_geom_bond_publ_flag
I1 O11 2.213(9) . ?
I1 N1 2.259(11) . ?
O11 C12 1.29(2) . ?
O13 C12 1.20(2) . ?
O24 C16 1.208(18) . ?
O25 C23 1.219(18) . ?
N1 C2 1.34(2) . ?
N1 C6 1.35(2) . ?
N7 C4 1.358(17) . ?
N7 C8 1.45(2) . ?
N7 C9 1.45(2) . ?
N15 C14 1.465(18) . ?
N15 C16 1.40(2) . ?
N15 C23 1.422(19) . ?
C2 C3 1.36(2) . ?
C3 C4 1.42(2) . ?
C4 C5 1.38(2) . ?
C5 C6 1.36(2) . ?
C12 C14 1.58(2) . ?
C14 C26 1.54(2) . ?
C16 C17 1.50(2) . ?
C17 C18 1.379(19) . ?
C17 C22 1.39(2) . ?
C18 C19 1.34(2) . ?
C19 C20 1.38(2) . ?
C20 C21 1.38(2) . ?
C21 C22 1.38(2) . ?
C22 C23 1.46(3) . ?
C26 C27 1.56(2) . ?
C26 C28 1.51(2) . ?
I2 O61 2.238(10) . ?
I2 N51 2.209(12) . ?
O61 C62 1.269(19) . ?
O63 C62 1.20(2) . ?
O74 C66 1.17(6) . ?
O74A C66A 1.26(8) . ?
O75 C73 1.26(6) . ?
O75A C73A 1.22(10) . ?
N51 C52 1.35(2) . ?
N51 C56 1.34(2) . ?
N57 C54 1.324(19) . ?
N57 C58 1.45(2) . ?
N57 C59 1.47(2) . ?
N65 C64 1.46(3) . ?
N65 C66 1.41(3) . ?
N65 C73 1.35(4) . ?
N65A C66A 1.4200 . ?
N65A C73A 1.4200 . ?
N65A C64 1.41(4) . ?
C66A C67A 1.4200 . ?
C67A C72A 1.4200 . ?
C67A C68A 1.42(5) . ?
C72A C73A 1.4200 . ?
C72A C71A 1.41(7) . ?
C52 C53 1.37(2) . ?
C53 C54 1.41(2) . ?
C54 C55 1.44(2) . ?
C55 C56 1.35(2) . ?
C62 C64 1.540(18) . ?
C64 C76 1.56(2) . ?
C66 C67 1.52(5) . ?
C67 C68 1.37(5) . ?
C67 C72 1.38(5) . ?
C68 C69 1.32(5) . ?
C68A C69A 1.35(7) . ?
C69 C70 1.37(4) . ?
C69A C70A 1.50(7) . ?
C70 C71 1.34(4) . ?
C70A C71A 1.34(8) . ?
C71 C72 1.41(5) . ?
C72 C73 1.48(4) . ?
C76 C77 1.45(3) . ?
C76 C78 1.51(3) . ?
C76 C78A 1.66(6) . ?
